data_4105871
loop_
_publ_author_name
'Benjamin J. Stokes'
'Sheng Liu'
'Tom G. Driver'

_publ_section_title
;
 Rh2(II)-Catalyzed Nitro-Group Migration Reactions: Selective Synthesis of
 3-Nitroindoles from \b-Nitro Styryl Azides
;
_journal_name_full 'Journal of the American Chemical Society'
_journal_page_first 4702
_journal_page_last 4705
_journal_paper_doi 10.1021/ja111060q
_journal_volume 133
_journal_year 2011
_chemical_formula_sum 'C15 H18 N3 O2 S'
_chemical_formula_weight 305.28
_chemical_name_systematic
; 
 ? 
;
_space_group_IT_number 19
_symmetry_cell_setting orthorhombic
_symmetry_space_group_name_Hall 'P 2ac 2ab'
_symmetry_space_group_name_H-M 'P 21 21 21'
_atom_sites_solution_hydrogens geom
_atom_sites_solution_primary direct
_atom_sites_solution_secondary difmap
_audit_creation_method SHELXL-97
_cell_angle_alpha 90.00
_cell_angle_beta 90.00
_cell_angle_gamma 90.00
_cell_formula_units_Z 4
_cell_length_a 7.6089(5)
_cell_length_b 11.0529(8)
_cell_length_c 15.9060(11)
_cell_measurement_temperature 298(2)
_cell_volume 1337.70(16)
_computing_structure_refinement 'SHELXL-97 (Sheldrick, 1997)'
_computing_structure_solution 'SHELXS-97 (Sheldrick, 1990)'
_diffrn_ambient_temperature 298(2)
_diffrn_measured_fraction_theta_full 0.945
_diffrn_measured_fraction_theta_max 0.945
_diffrn_radiation_monochromator graphite
_diffrn_radiation_source 'fine-focus sealed tube'
_diffrn_radiation_type MoK\a
_diffrn_radiation_wavelength 0.71073
_diffrn_reflns_av_R_equivalents 0.0351
_diffrn_reflns_av_sigmaI/netI 0.0254
_diffrn_reflns_limit_h_max 9
_diffrn_reflns_limit_h_min -10
_diffrn_reflns_limit_k_max 14
_diffrn_reflns_limit_k_min -14
_diffrn_reflns_limit_l_max 20
_diffrn_reflns_limit_l_min -20
_diffrn_reflns_number 12356
_diffrn_reflns_theta_full 28.22
_diffrn_reflns_theta_max 28.22
_diffrn_reflns_theta_min 2.24
_exptl_absorpt_coefficient_mu 0.251
_exptl_absorpt_correction_T_max 0.9019
_exptl_absorpt_correction_T_min 0.8848
_exptl_crystal_density_diffrn 1.511
_exptl_crystal_F_000 644
_exptl_crystal_size_max 0.50
_exptl_crystal_size_mid 0.48
_exptl_crystal_size_min 0.42
_refine_diff_density_max 0.241
_refine_diff_density_min -0.237
_refine_diff_density_rms 0.045
_refine_ls_abs_structure_details 'Flack H D (1983), Acta Cryst. A39, 876-881'
_refine_ls_abs_structure_Flack 0.65(7)
_refine_ls_extinction_method none
_refine_ls_goodness_of_fit_ref 1.028
_refine_ls_hydrogen_treatment mixed
_refine_ls_matrix_type full
_refine_ls_number_parameters 173
_refine_ls_number_reflns 3081
_refine_ls_number_restraints 0
_refine_ls_restrained_S_all 1.028
_refine_ls_R_factor_all 0.0386
_refine_ls_R_factor_gt 0.0358
_refine_ls_shift/su_max 0.935
_refine_ls_shift/su_mean 0.037
_refine_ls_structure_factor_coef Fsqd
_refine_ls_weighting_details 'calc w=1/[\s^2^(Fo^2^)+(0.0679P)^2^+0.0000P] where P=(Fo^2^+2Fc^2^)/3'
_refine_ls_weighting_scheme calc
_refine_ls_wR_factor_gt 0.0959
_refine_ls_wR_factor_ref 0.0976
_reflns_number_gt 2802
_reflns_number_total 3081
_reflns_threshold_expression >2sigma(I)
_cod_data_source_file ja111060q_si_001.cif
_cod_data_source_block cdwtd1m
_cod_database_code 4105871

loop_
_symmetry_equiv_pos_as_xyz
'x, y, z'
'-x+1/2, -y, z+1/2'
'-x, y+1/2, -z+1/2'
'x+1/2, -y+1/2, -z'

loop_
_atom_site_label
_atom_site_type_symbol
_atom_site_fract_x
_atom_site_fract_y
_atom_site_fract_z
_atom_site_U_iso_or_equiv
_atom_site_adp_type
_atom_site_occupancy
_atom_site_symmetry_multiplicity
_atom_site_calc_flag
_atom_site_refinement_flags
S51 S 0.89051(5) 0.49137(4) 0.73050(3) 0.04210(13) Uani 1 1 d .
C75 C 0.5358(2) 0.50323(18) 0.75781(10) 0.0474(4) Uani 1 1 d .
H75 H 0.5204 0.5706 0.7236 0.057 Uiso 1 1 calc R
C76 C 0.6933(2) 0.44721(16) 0.77388(11) 0.0413(4) Uani 1 1 d .
N71 N 0.40681(19) 0.44464(15) 0.79969(10) 0.0528(4) Uani 1 1 d .
H71 H 0.2975 0.4644 0.7989 0.063 Uiso 1 1 calc R
C50 C 0.7613(3) 0.25618(17) 0.86628(12) 0.0506(4) Uani 1 1 d .
H50 H 0.8816 0.2515 0.8564 0.061 Uiso 1 1 calc R
C51 C 0.9117(2) 0.40634(15) 0.63734(11) 0.0403(3) Uani 1 1 d .
O51 O 1.02795(15) 0.45459(14) 0.78732(8) 0.0548(3) Uani 1 1 d .
C52 C 0.9364(3) 0.28271(17) 0.64113(12) 0.0555(5) Uani 1 1 d .
H52 H 0.9487 0.2445 0.6929 0.067 Uiso 1 1 calc R
C53 C 0.8943(3) 0.46254(16) 0.56037(11) 0.0500(4) Uani 1 1 d .
H53 H 0.8774 0.5458 0.5573 0.060 Uiso 1 1 calc R
C54 C 0.9426(3) 0.21628(18) 0.56791(13) 0.0600(5) Uani 1 1 d .
H54 H 0.9593 0.1330 0.5709 0.072 Uiso 1 1 calc R
C55 C 0.6600(2) 0.34689(16) 0.82871(10) 0.0413(4) Uani 1 1 d .
O50 O 0.87872(19) 0.61619(11) 0.70718(9) 0.0571(4) Uani 1 1 d .
C56 C 0.9247(3) 0.27029(19) 0.49070(12) 0.0538(5) Uani 1 1 d .
C57 C 0.9023(3) 0.39393(19) 0.48769(12) 0.0576(5) Uani 1 1 d .
H57 H 0.8922 0.4320 0.4358 0.069 Uiso 1 1 calc R
C58 C 0.3953(3) 0.2668(2) 0.89642(13) 0.0596(5) Uani 1 1 d .
H58 H 0.2749 0.2697 0.9063 0.072 Uiso 1 1 calc R
C59 C 0.4761(2) 0.34899(17) 0.84359(11) 0.0476(4) Uani 1 1 d .
C60 C 0.6798(3) 0.1744(2) 0.91798(13) 0.0613(5) Uani 1 1 d .
H60 H 0.7460 0.1135 0.9430 0.074 Uiso 1 1 calc R
C61 C 0.4997(4) 0.1804(2) 0.93385(14) 0.0653(6) Uani 1 1 d .
H61 H 0.4491 0.1249 0.9705 0.078 Uiso 1 1 calc R
C62 C 0.9289(4) 0.1970(2) 0.41039(14) 0.0759(7) Uani 1 1 d .
H62A H 0.8216 0.1519 0.4051 0.114 Uiso 1 1 calc R
H62B H 1.0267 0.1422 0.4119 0.114 Uiso 1 1 calc R
H62C H 0.9410 0.2505 0.3632 0.114 Uiso 1 1 calc R

loop_
_atom_site_aniso_label
_atom_site_aniso_U_11
_atom_site_aniso_U_22
_atom_site_aniso_U_33
_atom_site_aniso_U_23
_atom_site_aniso_U_13
_atom_site_aniso_U_12
S51 0.02622(18) 0.0544(2) 0.0457(2) -0.00673(19) -0.00088(15) -0.00231(17)
C75 0.0323(8) 0.0666(10) 0.0434(8) -0.0108(9) -0.0034(7) 0.0056(8)
C76 0.0252(7) 0.0583(9) 0.0404(8) -0.0108(8) -0.0008(7) 0.0001(7)
N71 0.0250(6) 0.0806(10) 0.0527(8) -0.0128(8) -0.0008(6) 0.0065(7)
C50 0.0396(9) 0.0652(11) 0.0471(9) -0.0057(9) -0.0018(8) 0.0024(9)
C51 0.0287(7) 0.0504(8) 0.0417(8) -0.0009(7) 0.0047(7) 0.0022(7)
O51 0.0283(6) 0.0836(9) 0.0526(7) -0.0039(7) -0.0057(5) -0.0028(6)
C52 0.0678(14) 0.0534(10) 0.0454(10) 0.0043(8) 0.0052(9) 0.0142(9)
C53 0.0531(10) 0.0462(8) 0.0506(9) 0.0026(7) 0.0077(9) 0.0032(8)
C54 0.0706(14) 0.0484(10) 0.0609(11) -0.0016(9) 0.0049(11) 0.0146(9)
C55 0.0288(7) 0.0569(9) 0.0383(8) -0.0137(7) 0.0015(6) -0.0024(7)
O50 0.0517(7) 0.0497(7) 0.0698(8) -0.0081(6) 0.0004(7) -0.0064(6)
C56 0.0482(11) 0.0638(11) 0.0494(9) -0.0066(8) 0.0074(8) 0.0062(8)
C57 0.0664(12) 0.0654(11) 0.0409(9) 0.0062(8) 0.0070(9) 0.0038(11)
C58 0.0401(9) 0.0807(13) 0.0580(11) -0.0192(10) 0.0112(9) -0.0182(11)
C59 0.0330(8) 0.0671(11) 0.0426(8) -0.0184(8) 0.0019(7) -0.0053(8)
C60 0.0634(13) 0.0649(13) 0.0556(11) -0.0038(10) -0.0038(10) -0.0054(10)
C61 0.0664(14) 0.0753(14) 0.0543(11) -0.0051(11) 0.0104(11) -0.0178(12)
C62 0.0813(18) 0.0856(15) 0.0607(13) -0.0236(12) 0.0074(12) 0.0107(13)

loop_
_atom_type_symbol
_atom_type_description
_atom_type_scat_dispersion_real
_atom_type_scat_dispersion_imag
_atom_type_scat_source
C C 0.0033 0.0016 'International Tables Vol C Tables 4.2.6.8 and 6.1.1.4'
H H 0.0000 0.0000 'International Tables Vol C Tables 4.2.6.8 and 6.1.1.4'
N N 0.0061 0.0033 'International Tables Vol C Tables 4.2.6.8 and 6.1.1.4'
O O 0.0106 0.0060 'International Tables Vol C Tables 4.2.6.8 and 6.1.1.4'
S S 0.1246 0.1234 'International Tables Vol C Tables 4.2.6.8 and 6.1.1.4'

loop_
_geom_angle_atom_site_label_1
_geom_angle_atom_site_label_2
_geom_angle_atom_site_label_3
_geom_angle
O50 S51 O51 118.68(9)
O50 S51 C76 108.81(9)
O51 S51 C76 107.52(8)
O50 S51 C51 107.57(8)
O51 S51 C51 108.10(8)
C76 S51 C51 105.39(8)
N71 C75 C76 109.04(17)
C75 C76 C55 107.91(15)
C75 C76 S51 123.93(15)
C55 C76 S51 128.12(13)
C75 N71 C59 109.93(14)
C60 C50 C55 118.67(19)
C53 C51 C52 119.84(17)
C53 C51 S51 119.84(13)
C52 C51 S51 120.23(14)
C54 C52 C51 119.68(18)
C51 C53 C57 119.37(17)
C56 C54 C52 121.42(19)
C50 C55 C59 118.95(18)
C50 C55 C76 135.78(16)
C59 C55 C76 105.27(16)
C54 C56 C57 118.34(19)
C54 C56 C62 121.39(19)
C57 C56 C62 120.27(19)
C56 C57 C53 121.32(19)
C61 C58 C59 117.51(19)
N71 C59 C58 130.18(18)
N71 C59 C55 107.84(17)
C58 C59 C55 121.9(2)
C50 C60 C61 121.4(2)
C58 C61 C60 121.5(2)

loop_
_geom_bond_atom_site_label_1
_geom_bond_atom_site_label_2
_geom_bond_distance
S51 O50 1.4315(13)
S51 O51 1.4408(13)
S51 C76 1.7220(17)
S51 C51 1.7621(17)
C75 N71 1.352(2)
C75 C76 1.373(2)
C76 C55 1.433(3)
N71 C59 1.372(3)
C50 C60 1.371(3)
C50 C55 1.399(3)
C51 C53 1.379(2)
C51 C52 1.381(2)
C52 C54 1.378(3)
C53 C57 1.384(3)
C54 C56 1.372(3)
C55 C59 1.419(2)
C56 C57 1.378(3)
C56 C62 1.513(3)
C58 C61 1.377(3)
C58 C59 1.382(3)
C60 C61 1.395(4)
